data_4505948
loop_
_publ_author_name
'Taddei, Marco'
'Costantino, Ferdinando'
'Vivani, Riccardo'
'Sangregorio, Claudio'
'Sorace, Lorenzo'
'Castelli, Lisa'

_publ_section_title
;
 Influence of \p--\p Stacking Interactions on the Assembly of Layered
 Copper Phosphonate Coordination Polymers: Combined Powder Diffraction and
 Electron Paramagnetic Resonance Study
;
_journal_issue 5
_journal_name_full 'Crystal Growth &amp; Design'
_journal_page_first 2327
_journal_paper_doi 10.1021/cg201706p
_journal_volume 12
_journal_year 2012
_chemical_formula_moiety Cu(HO3PCH2C6H4CH2PO3H)[N(CH)4CC(CH)4N]
_chemical_formula_sum 'C18 Cu N2 O6 P2'
_chemical_formula_weight 465.70
_space_group_IT_number 2
_symmetry_cell_setting triclinic
_symmetry_space_group_name_Hall '-P 1'
_symmetry_space_group_name_H-M 'P -1'
_audit_creation_method 'from EXP file using GSAS2CIF'
_cell_angle_alpha 87.271(6)
_cell_angle_beta 79.774(4)
_cell_angle_gamma 65.615(4)
_cell_formula_units_Z 2
_cell_length_a 8.5677(5)
_cell_length_b 8.8858(7)
_cell_length_c 13.8837(6)
_cell_measurement_temperature 298
_cell_volume 947.01(11)
_computing_structure_refinement GSAS
_computing_structure_solution FOX
_diffrn_ambient_temperature 298
_diffrn_radiation_polarisn_ratio 0.8
_diffrn_radiation_probe x-ray
_exptl_absorpt_correction_T_max 1.00000
_exptl_absorpt_correction_T_min 1.00000
_exptl_absorpt_process_details
;   GSAS Absorption/surface roughness correction: function number 0
 No correction is applied.
;
_pd_calc_method 'Rietveld Refinement'
_pd_phase_name 4a
_pd_proc_ls_background_function
;   GSAS Background function number 1 with 18 terms.
 Shifted Chebyshev function of 1st kind
      1:    4926.82     2:   -2164.98     3:    1005.70     4:   -51.9758    
      5:   -165.410     6:    181.812     7:   -111.453     8:   -33.7131    
      9:    135.870    10:   -137.073    11:    56.9048    12:   -18.4557    
     13:    21.3066    14:   -27.5242    15:    17.6812    16:   -22.0202    
     17:    16.7628    18:   -22.6226    
;
_pd_proc_ls_profile_function
;
 CW Profile function number 3 with  19 terms
 Pseudovoigt profile coefficients as parameterized in
 P. Thompson, D.E. Cox & J.B. Hastings (1987). J. Appl. Cryst.,20,79-83.
 Asymmetry correction of L.W. Finger, D.E. Cox & A. P. Jephcoat (1994).
 J. Appl. Cryst.,27,892-900.
 Peak tails are ignored  where the intensity is below 0.0050 times the peak
   Aniso. broadening axis   0.0   0.0   1.0
;
_pd_proc_ls_prof_R_factor 0.0357
_pd_proc_ls_prof_wR_expected 0.0128
_pd_proc_ls_prof_wR_factor 0.0497
_refine_ls_goodness_of_fit_all 4.54
_refine_ls_matrix_type full
_refine_ls_number_parameters 113
_refine_ls_number_restraints 101
_refine_ls_R_Fsqd_factor 0.08313
_refine_ls_shift/su_max 0.07
_refine_ls_shift/su_mean 0.01
_cod_data_source_file cg201706p_si_002.cif
_cod_data_source_block compound_4a
_cod_depositor_comments
;
The following automatic conversions were performed:

'_geom_bond_publ_flag' value 'N' changed to 'n' according to
/home/saulius/struct/CIF-dictionaries/cif_core.dic dictionary named
'cif_core.dic' version 2.4.1 from 2010-06-29 (77
times).

'_geom_angle_publ_flag' value 'N' changed to 'n' according
to /home/saulius/struct/CIF-dictionaries/cif_core.dic dictionary
named 'cif_core.dic' version 2.4.1 from 2010-06-29 (68 times).

Automatic conversion script
Id: cif_fix_values 1715 2011-07-08 13:25:40Z adriana 
;
_cod_original_cell_volume 947.00(11)
_cod_database_code 4505948
_gsas_exptl_extinct_corr_t_min 1.00000
_gsas_exptl_extinct_corr_t_max 1.00000

loop_
_symmetry_equiv_pos_site_id
_symmetry_equiv_pos_as_xyz
1 +x,+y,+z
-1 -x,-y,-z

loop_
_atom_site_type_symbol
_atom_site_label
_atom_site_fract_x
_atom_site_fract_y
_atom_site_fract_z
_atom_site_occupancy
_atom_site_thermal_displace_type
_atom_site_U_iso_or_equiv
_atom_site_symmetry_multiplicity
Cu Cu1 0.0 0.5 1.0 1.0 Uiso 0.025 1
Cu Cu2 1.0 0.5 0.5 1.0 Uiso 0.025 1
P P1 0.0876(12) 0.8142(11) 0.9172(6) 1.0 Uiso 0.025 2
P P2 0.8478(12) 0.2608(12) 0.5376(7) 1.0 Uiso 0.025 2
O O1 0.2117(21) 0.7673(23) 0.9924(12) 1.0 Uiso 0.025 2
O O2 0.0364(26) 0.6686(19) 0.9117(11) 1.0 Uiso 0.025 2
O O3 -0.0709(19) 0.9505(20) 0.9437(12) 1.0 Uiso 0.025 2
O O4 0.8479(25) 0.1312(20) 0.4692(12) 1.0 Uiso 0.025 2
O O5 0.7992(17) 0.4341(17) 0.5146(12) 1.0 Uiso 0.025 2
O O6 1.0329(20) 0.2059(17) 0.5420(13) 1.0 Uiso 0.025 2
C C1 0.2228(22) 0.8255(22) 0.7996(12) 1.0 Uiso 0.025 2
C C2 0.3943(21) 0.6681(19) 0.7887(12) 1.0 Uiso 0.025 2
C C3 0.4516(22) 0.5485(24) 0.7139(13) 1.0 Uiso 0.025 2
C C4 0.6094(21) 0.4121(21) 0.7101(13) 1.0 Uiso 0.025 2
C C5 0.6874(25) 0.3777(22) 0.7903(16) 1.0 Uiso 0.025 2
C C6 0.6239(27) 0.4873(29) 0.8673(14) 1.0 Uiso 0.025 2
C C7 0.4727(27) 0.6305(24) 0.8682(13) 1.0 Uiso 0.025 2
C C8 0.6762(23) 0.2633(24) 0.6339(14) 1.0 Uiso 0.025 2
N N1 0.2050(16) 0.3070(16) 0.9180(10) 1.0 Uiso 0.025 2
N N2 0.8039(20) -0.3075(17) 0.5631(11) 1.0 Uiso 0.025 2
C C9 0.3739(22) 0.2250(25) 0.9342(13) 1.0 Uiso 0.025 2
C C10 0.5082(21) 0.1018(22) 0.8639(14) 1.0 Uiso 0.025 2
C C11 0.4645(20) 0.0565(19) 0.7814(13) 1.0 Uiso 0.025 2
C C12 0.2979(23) 0.1244(22) 0.7773(13) 1.0 Uiso 0.025 2
C C13 0.1877(23) 0.2737(19) 0.8328(12) 1.0 Uiso 0.025 2
C C14 0.5796(21) -0.0735(20) 0.7055(12) 1.0 Uiso 0.025 2
C C15 0.5176(21) -0.1078(23) 0.6296(15) 1.0 Uiso 0.025 2
C C16 0.6388(24) -0.2296(27) 0.5586(14) 1.0 Uiso 0.025 2
C C17 0.7635(24) -0.1575(26) 0.6978(11) 1.0 Uiso 0.025 2
C C18 0.8689(21) -0.2387(24) 0.6078(13) 1.0 Uiso 0.025 2

loop_
_atom_type_symbol
_atom_type_number_in_cell
_atom_type_scat_dispersion_real
_atom_type_scat_dispersion_imag
_atom_type_scat_Cromer_Mann_a1
_atom_type_scat_Cromer_Mann_a2
_atom_type_scat_Cromer_Mann_a3
_atom_type_scat_Cromer_Mann_a4
_atom_type_scat_Cromer_Mann_b1
_atom_type_scat_Cromer_Mann_b2
_atom_type_scat_Cromer_Mann_b3
_atom_type_scat_Cromer_Mann_b4
_atom_type_scat_Cromer_Mann_c
_atom_type_scat_source
Cu 2.0 0.000 0.000 13.3380 3.58280 7.16760 0.24700 5.61580 11.3966 1.67350 64.8126 1.19100 International_Tables_Vol_C
P 4.0 0.000 0.000 6.43450 1.90670 4.17910 27.1570 1.78000 0.52600 1.49080 68.1645 1.11490 International_Tables_Vol_C
O 12.0 0.000 0.000 3.04850 13.2771 2.28680 5.70110 1.54630 0.32390 0.86700 32.9089 0.25080 International_Tables_Vol_C
C 36.0 0.000 0.000 2.31000 20.8439 1.02000 10.2075 1.58860 0.56870 0.86500 51.6512 0.21560 International_Tables_Vol_C
N 4.0 0.000 0.000 12.2126 0.00570 3.13220 9.89330 2.01250 28.9975 1.16630 0.58260 -11.529 International_Tables_Vol_C

loop_
_diffrn_radiation_wavelength
_diffrn_radiation_wavelength_wt
_diffrn_radiation_type
_diffrn_radiation_wavelength_id
1.540600 1.000 K\a~1~ 1
1.544400 0.500 K\a~2~ 2

loop_
_geom_angle_atom_site_label_1
_geom_angle_atom_site_label_2
_geom_angle_atom_site_label_3
_geom_angle
_geom_angle_site_symmetry_1
_geom_angle_site_symmetry_3
_geom_angle_publ_flag
O5 Cu2 O5 179.9515 1_555 -1_766 n
O5 Cu2 O6 57.8(5) 1_555 1_555 n
O5 Cu2 O6 122.2(5) 1_555 -1_766 n
O5 Cu2 N2 76.3(6) 1_555 1_565 n
O5 Cu2 N2 103.7(6) 1_555 -1_756 n
O5 Cu2 O6 122.2(5) -1_766 1_555 n
O5 Cu2 O6 57.8(5) -1_766 -1_766 n
O5 Cu2 N2 103.7(6) -1_766 1_565 n
O5 Cu2 N2 76.3(6) -1_766 -1_756 n
O6 Cu2 O6 179.9657 1_555 -1_766 n
O6 Cu2 N2 121.7(6) 1_555 1_565 n
O6 Cu2 N2 58.3(6) 1_555 -1_756 n
O6 Cu2 N2 58.3(6) -1_766 1_565 n
O6 Cu2 N2 121.7(6) -1_766 -1_756 n
N2 Cu2 N2 180.0 1_565 -1_756 n
O2 Cu1 O2 180.0 1_555 -1_567 n
O2 Cu1 N1 92.6(6) 1_555 1_555 n
O2 Cu1 N1 87.4(6) 1_555 -1_567 n
O2 Cu1 N1 87.4(6) -1_567 1_555 n
O2 Cu1 N1 92.6(6) -1_567 -1_567 n
N1 Cu1 N1 179.9557 1_555 -1_567 n
O4 P2 O5 124.4(10) 1_555 1_555 n
O4 P2 O6 102.8(9) 1_555 1_555 n
O4 P2 C8 98.9(10) 1_555 1_555 n
O5 P2 O6 101.4(9) 1_555 1_555 n
O5 P2 C8 104.1(9) 1_555 1_555 n
O6 P2 C8 127.9(9) 1_555 1_555 n
O3 P1 O2 104.3(10) 1_555 1_555 n
O3 P1 O1 115.6(9) 1_555 1_555 n
O3 P1 C1 116.4(9) 1_555 1_555 n
O2 P1 O1 106.1(10) 1_555 1_555 n
O2 P1 C1 109.2(9) 1_555 1_555 n
O1 P1 C1 104.7(9) 1_555 1_555 n
Cu2 O5 P2 112.9(8) 1_555 1_555 n
Cu2 O6 P2 87.9(7) 1_555 1_555 n
Cu1 O2 P1 137.9(10) 1_555 1_555 n
C15 C16 N2 123.3(11) 1_555 1_555 n
C16 C15 C14 117.4(10) 1_555 1_555 n
C17 C18 N2 114.7(13) 1_555 1_555 n
C15 C14 C17 113.6(10) 1_555 1_555 n
C15 C14 C11 121.4(10) 1_555 1_555 n
C17 C14 C11 124.5(11) 1_555 1_555 n
C4 C3 C2 120.3(9) 1_555 1_555 n
C3 C4 C8 123.6(10) 1_555 1_555 n
C3 C4 C5 118.8(11) 1_555 1_555 n
C8 C4 C5 114.7(10) 1_555 1_555 n
C18 C17 C14 120.4(9) 1_555 1_555 n
C11 C12 C13 119.3(11) 1_555 1_555 n
C14 C11 C12 117.0(10) 1_555 1_555 n
C14 C11 C10 127.8(9) 1_555 1_555 n
C12 C11 C10 114.7(10) 1_555 1_555 n
P2 C8 C4 114.0(10) 1_555 1_555 n
C3 C2 C7 118.3(9) 1_555 1_555 n
C3 C2 C1 124.9(10) 1_555 1_555 n
C7 C2 C1 115.4(11) 1_555 1_555 n
C4 C5 C6 120.1(11) 1_555 1_555 n
C12 C13 N1 124.4(10) 1_555 1_555 n
C11 C10 C9 119.9(10) 1_555 1_555 n
C2 C7 C6 119.9(12) 1_555 1_555 n
C5 C6 C7 120.9(10) 1_555 1_555 n
C10 C9 N1 121.7(10) 1_555 1_555 n
P1 C1 C2 107.4(9) 1_555 1_555 n
Cu2 N2 C16 136.9(13) 1_545 1_555 n
Cu2 N2 C18 104.6(13) 1_545 1_555 n
C16 N2 C18 117.7(11) 1_555 1_555 n
Cu1 N1 C13 118.2(9) 1_555 1_555 n
Cu1 N1 C9 128.4(10) 1_555 1_555 n
C13 N1 C9 112.2(10) 1_555 1_555 n

loop_
_geom_bond_atom_site_label_1
_geom_bond_atom_site_label_2
_geom_bond_distance
_geom_bond_site_symmetry_2
_geom_bond_publ_flag
Cu2 O5 2.010(12) 1_555 n
Cu2 O5 2.010(12) -1_766 n
Cu2 O6 2.560(13) 1_555 n
Cu2 O6 2.560(13) -1_766 n
Cu2 N2 1.939(11) 1_565 n
Cu2 N2 1.939(11) -1_756 n
Cu1 O2 1.980(11) 1_555 n
Cu1 O2 1.980(11) -1_567 n
Cu1 N1 2.076(11) 1_555 n
Cu1 N1 2.076(11) -1_567 n
P2 O4 1.526(12) 1_555 n
P2 O5 1.455(11) 1_555 n
P2 O6 1.465(12) 1_555 n
P2 C8 1.797(11) 1_555 n
P1 O3 1.398(11) 1_555 n
P1 O2 1.538(11) 1_555 n
P1 O1 1.542(11) 1_555 n
P1 C1 1.851(11) 1_555 n
O4 P2 1.526(12) 1_555 n
O4 O4 2.923(34) -1_756 n
O5 Cu2 2.010(12) 1_555 n
O5 P2 1.455(11) 1_555 n
O6 Cu2 2.560(13) 1_555 n
O6 P2 1.465(12) 1_555 n
O3 P1 1.398(11) 1_555 n
O3 O1 2.422(16) -1_577 n
O2 Cu1 1.980(11) 1_555 n
O2 P1 1.538(11) 1_555 n
O1 P1 1.542(11) 1_555 n
O1 O3 2.422(16) -1_577 n
C16 C15 1.43(3) 1_555 n
C16 N2 1.30(3) 1_555 n
C15 C16 1.43(3) 1_555 n
C15 C14 1.36(3) 1_555 n
C18 C17 1.431(12) 1_555 n
C18 N2 1.228(12) 1_555 n
C14 C15 1.36(3) 1_555 n
C14 C17 1.43(3) 1_555 n
C14 C11 1.491(13) 1_555 n
C3 C4 1.388(11) 1_555 n
C3 C2 1.394(12) 1_555 n
C4 C3 1.388(11) 1_555 n
C4 C8 1.577(12) 1_555 n
C4 C5 1.36(3) 1_555 n
C17 C18 1.431(12) 1_555 n
C17 C14 1.43(3) 1_555 n
C12 C11 1.31(3) 1_555 n
C12 C13 1.432(12) 1_555 n
C11 C14 1.491(13) 1_555 n
C11 C12 1.31(3) 1_555 n
C11 C10 1.39(3) 1_555 n
C8 P2 1.797(11) 1_555 n
C8 C4 1.577(12) 1_555 n
C2 C3 1.394(12) 1_555 n
C2 C7 1.35(3) 1_555 n
C2 C1 1.543(12) 1_555 n
C5 C4 1.36(3) 1_555 n
C5 C6 1.35(3) 1_555 n
C13 C12 1.432(12) 1_555 n
C13 C9 2.209(17) 1_555 n
C13 N1 1.281(12) 1_555 n
C10 C11 1.39(3) 1_555 n
C10 C9 1.46(3) 1_555 n
C7 C2 1.35(3) 1_555 n
C7 C6 1.39(3) 1_555 n
C6 C5 1.35(3) 1_555 n
C6 C7 1.39(3) 1_555 n
C9 C10 1.46(3) 1_555 n
C9 N1 1.38(3) 1_555 n
C1 P1 1.851(11) 1_555 n
C1 C2 1.543(12) 1_555 n
N2 Cu2 1.939(11) 1_545 n
N2 C16 1.30(3) 1_555 n
N2 C18 1.228(12) 1_555 n
N1 Cu1 2.076(11) 1_555 n
N1 C13 1.281(12) 1_555 n
N1 C9 1.38(3) 1_555 n
